data_1542167
loop_
_publ_author_name
'Atovmyan, L.O.'
'Tkachev, V.V.'

_publ_section_title
;
 Crystal structure of a new modification of K2 Os N Cl5
;
_journal_name_full 'Zhurnal Strukturnoi Khimii (Issue-No. from 1981)'
_journal_page_first 708
_journal_page_last 710
_journal_volume 9
_journal_year 1968
_chemical_formula_sum 'Cl5 K2 N Os'
_chemical_name_systematic 'K2 Os N Cl5'
_space_group_IT_number 62
_symmetry_space_group_name_Hall '-P 2ac 2n'
_symmetry_space_group_name_H-M 'P n m a'
_cell_angle_alpha 90
_cell_angle_beta 90
_cell_angle_gamma 90
_cell_formula_units_Z 4
_cell_length_a 13.267
_cell_length_b 9.842
_cell_length_c 6.844
_cell_volume 893.647
_citation_journal_id_ASTM ZSTKAI
_cod_data_source_file Atovmyan_ZSTKAI_1968_569.cif
_cod_data_source_block Cl5K2N1Os1
_cod_original_cell_volume 893.6472
_cod_original_formula_sum 'Cl5 K2 N1 Os1'
_cod_database_code 1542167

loop_
_symmetry_equiv_pos_as_xyz
x,y,z
-x+1/2,-y,z+1/2
x+1/2,-y+1/2,-z+1/2
-x,y+1/2,-z
-x,-y,-z
x-1/2,y,-z-1/2
-x-1/2,y-1/2,z-1/2
x,-y-1/2,z

loop_
_atom_site_label
_atom_site_type_symbol
_atom_site_fract_x
_atom_site_fract_y
_atom_site_fract_z
_atom_site_occupancy
_atom_site_U_iso_or_equiv
Cl3 Cl-1 0.217 0.25 -0.07 1 0.0
Cl1 Cl-1 -0.001 0.25 0.464 1 0.0
Cl4 Cl-1 0.107 -0.012 0.193 1 0.0
Cl2 Cl-1 0.245 0.25 0.411 1 0.0
Os1 Os+6 0.0929 0.25 0.1693 1 0.0
K1 K+1 0.146 -0.002 0.671 1 0.0
N1 N-3 -0.011 0.25 0.01 1 0.0
